data_4124124
loop_
_publ_author_name
'Zwijnenburg, M.A.'
'Cora, F.'
'Bell, R.G.'

_publ_section_title
;
 Isomorphism of anhydrous tetrahedral halides and silicon chalcogenides:
 energy landscape of crystalline Be F2, Be Cl3, Si O2, and Si S2
;
_journal_name_full 'Journal of the American Chemical Society'
_journal_page_first 11082
_journal_page_last 11087
_journal_volume 130
_journal_year 2008
_chemical_formula_sum 'Be Cl2'
_space_group_IT_number 218
_symmetry_space_group_name_Hall 'P -4n 2 3'
_symmetry_space_group_name_H-M 'P -4 3 n'
_cell_angle_alpha 90
_cell_angle_beta 90
_cell_angle_gamma 90
_cell_formula_units_Z 12
_cell_length_a 9.845269
_cell_length_b 9.845269
_cell_length_c 9.845269
_cell_volume 954.295
_citation_journal_id_ASTM JACSAT
_cod_data_source_file Zwijnenburg_JACSAT_2008_1554.cif
_cod_data_source_block Be1Cl2
_cod_original_cell_volume 954.2953
_cod_original_formula_sum 'Be1 Cl2'
_cod_database_code 4124124

loop_
_symmetry_equiv_pos_as_xyz
x,y,z
y+1/2,-x+1/2,-z+1/2
-x,-y,z
-y+1/2,x+1/2,-z+1/2
x,-y,-z
-y+1/2,-x+1/2,z+1/2
-x,y,-z
y+1/2,x+1/2,z+1/2
z,x,y
x+1/2,-z+1/2,-y+1/2
-z,-x,y
-x+1/2,z+1/2,-y+1/2
z,-x,-y
-x+1/2,-z+1/2,y+1/2
-z,x,-y
x+1/2,z+1/2,y+1/2
y,z,x
y,-z,-x
-z+1/2,-y+1/2,x+1/2
-y,z,-x
z+1/2,y+1/2,x+1/2
-y,-z,x
-z+1/2,y+1/2,-x+1/2
z+1/2,-y+1/2,-x+1/2

loop_
_atom_site_label
_atom_site_type_symbol
_atom_site_fract_x
_atom_site_fract_y
_atom_site_fract_z
_atom_site_occupancy
_atom_site_U_iso_or_equiv
Be1 Be+2 0.25 0.5 0 1 0.0
Cl1 Cl-1 0.134415 0.134415 0.072538 1 0.0
Be2 Be+2 0.25 0 0.5 1 0.0
